data_2018257
loop_
_publ_author_name
'Dorzhieva, Sesegma'
'Chumak, Ihor'
'Sarapulova, Angelina'
'Mikhailova, Daria'
'Bazarova, Jibzema'
'Ehrenberg, Helmut'

_publ_section_title
;
 A tetragonal form of dysprosium orthomolybdate at room temperature
;
_journal_coeditor_code LG3065
_journal_issue 10
_journal_name_full 'Acta Crystallographica Section C'
_journal_page_first i50
_journal_page_last i52
_journal_paper_doi 10.1107/S0108270111033713
_journal_volume 67
_journal_year 2011
_chemical_formula_iupac 'Dy2 Mo3 O12'
_chemical_formula_moiety 'Dy2 Mo3 O12'
_chemical_formula_sum 'Dy2 Mo3 O12'
_chemical_formula_weight 804.82
_chemical_name_common 'dysprosium molybdate'
_chemical_name_systematic
;
Dysprosium orthomolybdate
;
_space_group_IT_number 113
_symmetry_cell_setting tetragonal
_symmetry_space_group_name_Hall 'P -4 2ab'
_symmetry_space_group_name_H-M 'P -4 21 m'
_atom_sites_solution_primary direct
_atom_sites_solution_secondary difmap
_audit_creation_method SHELXL97
_cell_angle_alpha 90.00
_cell_angle_beta 90.00
_cell_angle_gamma 90.00
_cell_formula_units_Z 2
_cell_length_a 7.295(2)
_cell_length_b 7.295(2)
_cell_length_c 10.578(4)
_cell_measurement_reflns_used 727
_cell_measurement_temperature 296(2)
_cell_measurement_theta_max 27.52
_cell_measurement_theta_min 1.93
_cell_volume 562.9(3)
_computing_cell_refinement 'SAINT (Bruker, 2004)'
_computing_data_collection 'APEX2 (Bruker, 2004)'
_computing_data_reduction 'SAINT (Bruker, 2004)'
_computing_molecular_graphics 'DIAMOND (Brandenburg, 2008)'
_computing_publication_material 'SHELXL97 (Sheldrick, 2008)'
_computing_structure_refinement 'SHELXL97 (Sheldrick, 2008)'
_computing_structure_solution 'SHELXS97 (Sheldrick, 2008)'
_diffrn_ambient_temperature 296(2)
_diffrn_detector_area_resol_mean 25
_diffrn_measured_fraction_theta_full 1.000
_diffrn_measured_fraction_theta_max 1.000
_diffrn_measurement_device_type 'Bruker Kappa APEXII CCD area-detector'
_diffrn_measurement_method \f
_diffrn_radiation_monochromator graphite
_diffrn_radiation_source 'fine-focus sealed tube'
_diffrn_radiation_type MoK\a
_diffrn_radiation_wavelength 0.71073
_diffrn_reflns_av_R_equivalents 0.0541
_diffrn_reflns_av_sigmaI/netI 0.0591
_diffrn_reflns_limit_h_max 9
_diffrn_reflns_limit_h_min -8
_diffrn_reflns_limit_k_max 7
_diffrn_reflns_limit_k_min -9
_diffrn_reflns_limit_l_max 8
_diffrn_reflns_limit_l_min -13
_diffrn_reflns_number 2641
_diffrn_reflns_theta_full 27.52
_diffrn_reflns_theta_max 27.52
_diffrn_reflns_theta_min 1.93
_diffrn_standards_decay_% 0
_diffrn_standards_number 0
_exptl_absorpt_coefficient_mu 16.410
_exptl_absorpt_correction_T_max 0.374
_exptl_absorpt_correction_T_min 0.319
_exptl_absorpt_correction_type multi-scan
_exptl_absorpt_process_details '(SADABS; Bruker, 2004)'
_exptl_crystal_colour colourless
_exptl_crystal_density_diffrn 4.748
_exptl_crystal_density_method 'not measured'
_exptl_crystal_description prism
_exptl_crystal_F_000 708
_exptl_crystal_size_max 0.08
_exptl_crystal_size_mid 0.06
_exptl_crystal_size_min 0.06
_refine_diff_density_max 1.036
_refine_diff_density_min -0.877
_refine_ls_abs_structure_details 'Flack (1983), with 287 Friedel pairs'
_refine_ls_abs_structure_Flack 0.02(2)
_refine_ls_extinction_coef 0.00073(19)
_refine_ls_extinction_expression Fc^*^=kFc[1+0.001xFc^2^\l^3^/sin(2\q)]^-1/4^
_refine_ls_extinction_method 'SHELXL97 (Sheldrick, 2008)'
_refine_ls_goodness_of_fit_ref 0.966
_refine_ls_matrix_type full
_refine_ls_number_parameters 44
_refine_ls_number_reflns 723
_refine_ls_number_restraints 0
_refine_ls_restrained_S_all 0.966
_refine_ls_R_factor_all 0.0373
_refine_ls_R_factor_gt 0.0291
_refine_ls_shift/su_max 0.001
_refine_ls_shift/su_mean 0.000
_refine_ls_structure_factor_coef Fsqd
_refine_ls_weighting_details 'calc w = 1/[\s^2^(Fo^2^)+(0.0063P)^2^+0.0000P] where P=(Fo^2^+2Fc^2^)/3'
_refine_ls_weighting_scheme calc
_refine_ls_wR_factor_gt 0.0425
_refine_ls_wR_factor_ref 0.0447
_reflns_number_gt 645
_reflns_number_total 723
_reflns_threshold_expression I>2\s(I)
_cod_data_source_file lg3065.cif
_cod_data_source_block I
_cod_database_code 2018257
_cod_database_fobs_code 2018257

loop_
_symmetry_equiv_pos_as_xyz
'x, y, z'
'-x, -y, z'
'y, -x, -z'
'-y, x, -z'
'-x+1/2, y+1/2, -z'
'x+1/2, -y+1/2, -z'
'-y+1/2, -x+1/2, z'
'y+1/2, x+1/2, z'

loop_
_atom_site_type_symbol
_atom_site_label
_atom_site_fract_x
_atom_site_fract_y
_atom_site_fract_z
_atom_site_U_iso_or_equiv
_atom_site_adp_type
_atom_site_calc_flag
_atom_site_refinement_flags
_atom_site_occupancy
_atom_site_symmetry_multiplicity
Dy Dy1 0.81307(5) 0.31307(5) 0.26269(5) 0.00987(17) Uani d S 1 2
Mo Mo1 0.79435(11) 0.29435(11) 0.64262(10) 0.0107(3) Uani d S 1 2
Mo Mo2 1.0000 0.0000 0.0000 0.0127(4) Uani d S 1 4
O O1 0.6285(8) 0.1285(8) 0.6903(9) 0.014(2) Uani d S 1 2
O O2 0.9586(8) 0.1890(9) 0.0967(6) 0.0226(15) Uani d . 1 1
O O3 0.8279(18) 0.2853(18) 0.4794(8) 0.014(3) Uiso d P 0.50 1
O O4A 0.683(3) 0.505(2) 0.6869(16) 0.020(2) Uiso d P 0.48(2) 1
O O4B 0.762(3) 0.5017(18) 0.7117(14) 0.020(2) Uiso d P 0.52(2) 1

loop_
_atom_site_aniso_label
_atom_site_aniso_U_11
_atom_site_aniso_U_22
_atom_site_aniso_U_33
_atom_site_aniso_U_12
_atom_site_aniso_U_13
_atom_site_aniso_U_23
Dy1 0.0104(2) 0.0104(2) 0.0087(3) -0.0025(3) -0.00039(19) -0.00039(19)
Mo1 0.0109(3) 0.0109(3) 0.0102(6) -0.0027(5) -0.0001(3) -0.0001(3)
Mo2 0.0165(5) 0.0165(5) 0.0052(7) 0.000 0.000 0.000
O1 0.010(3) 0.010(3) 0.022(5) 0.001(3) 0.001(3) 0.001(3)
O2 0.026(4) 0.027(4) 0.015(3) -0.002(4) 0.006(3) -0.008(4)

loop_
_atom_type_symbol
_atom_type_description
_atom_type_scat_dispersion_real
_atom_type_scat_dispersion_imag
_atom_type_scat_source
O O 0.0106 0.0060 'International Tables Vol C Tables 4.2.6.8 and 6.1.1.4'
Mo Mo -1.6832 0.6857 'International Tables Vol C Tables 4.2.6.8 and 6.1.1.4'
Dy Dy -0.1892 4.4098 'International Tables Vol C Tables 4.2.6.8 and 6.1.1.4'

loop_
_geom_angle_atom_site_label_1
_geom_angle_atom_site_label_2
_geom_angle_atom_site_label_3
_geom_angle_site_symmetry_1
_geom_angle_site_symmetry_3
_geom_angle
O2 Dy1 O2 8_545 . 76.6(3)
O2 Dy1 O3 8_545 8_545 136.2(4)
O2 Dy1 O3 . 8_545 147.1(4)
O2 Dy1 O3 8_545 . 147.1(4)
O2 Dy1 O3 . . 136.2(4)
O3 Dy1 O3 8_545 . 11.0(8)
O2 Dy1 O4A 8_545 3_566 77.4(4)
O2 Dy1 O4A . 3_566 130.3(5)
O3 Dy1 O4A 8_545 3_566 71.6(5)
O3 Dy1 O4A . 3_566 79.4(5)
O2 Dy1 O4A 8_545 5_646 130.3(5)
O2 Dy1 O4A . 5_646 77.4(4)
O3 Dy1 O4A 8_545 5_646 79.4(5)
O3 Dy1 O4A . 5_646 71.6(5)
O4A Dy1 O4A 3_566 5_646 88.3(10)
O2 Dy1 O4B 8_545 3_566 79.1(4)
O2 Dy1 O4B . 3_566 117.0(5)
O3 Dy1 O4B 8_545 3_566 79.1(5)
O3 Dy1 O4B . 3_566 84.9(4)
O4A Dy1 O4B 3_566 3_566 15.6(4)
O4A Dy1 O4B 5_646 3_566 76.1(8)
O2 Dy1 O4B 8_545 5_646 117.0(5)
O2 Dy1 O4B . 5_646 79.1(4)
O3 Dy1 O4B 8_545 5_646 84.9(4)
O3 Dy1 O4B . 5_646 79.1(5)
O4A Dy1 O4B 3_566 5_646 76.1(8)
O4A Dy1 O4B 5_646 5_646 15.6(4)
O4B Dy1 O4B 3_566 5_646 62.5(9)
O2 Dy1 O1 8_545 4_656 77.2(3)
O2 Dy1 O1 . 4_656 117.8(3)
O3 Dy1 O1 8_545 4_656 76.3(3)
O3 Dy1 O1 . 4_656 82.5(4)
O4A Dy1 O1 3_566 4_656 96.5(6)
O4A Dy1 O1 5_646 4_656 152.3(5)
O4B Dy1 O1 3_566 4_656 111.8(5)
O4B Dy1 O1 5_646 4_656 161.1(4)
O2 Dy1 O1 8_545 3_666 117.8(3)
O2 Dy1 O1 . 3_666 77.2(3)
O3 Dy1 O1 8_545 3_666 82.5(4)
O3 Dy1 O1 . 3_666 76.3(3)
O4A Dy1 O1 3_566 3_666 152.3(5)
O4A Dy1 O1 5_646 3_666 96.5(6)
O4B Dy1 O1 3_566 3_666 161.1(4)
O4B Dy1 O1 5_646 3_666 111.8(5)
O1 Dy1 O1 4_656 3_666 67.3(3)
O2 Dy1 O4A 8_545 4_656 60.1(3)
O2 Dy1 O4A . 4_656 136.4(3)
O3 Dy1 O4A 8_545 4_656 76.1(5)
O3 Dy1 O4A . 4_656 87.1(5)
O4A Dy1 O4A 3_566 4_656 47.8(8)
O4A Dy1 O4A 5_646 4_656 134.7(4)
O4B Dy1 O4A 3_566 4_656 62.2(7)
O4B Dy1 O4A 5_646 4_656 123.9(4)
O1 Dy1 O4A 4_656 4_656 50.5(3)
O1 Dy1 O4A 3_666 4_656 117.2(3)
O2 Dy1 O4A 8_545 6_556 136.4(3)
O2 Dy1 O4A . 6_556 60.0(3)
O3 Dy1 O4A 8_545 6_556 87.1(5)
O3 Dy1 O4A . 6_556 76.1(5)
O4A Dy1 O4A 3_566 6_556 134.7(4)
O4A Dy1 O4A 5_646 6_556 47.8(8)
O4B Dy1 O4A 3_566 6_556 123.9(4)
O4B Dy1 O4A 5_646 6_556 62.2(7)
O1 Dy1 O4A 4_656 6_556 117.2(3)
O1 Dy1 O4A 3_666 6_556 50.5(3)
O4A Dy1 O4A 4_656 6_556 161.0(5)
O4B Mo1 O4B 8_545 . 93.7(13)
O4B Mo1 O3 8_545 . 107.2(7)
O4B Mo1 O3 . . 118.7(7)
O4B Mo1 O3 8_545 8_545 118.7(7)
O4B Mo1 O3 . 8_545 107.2(7)
O3 Mo1 O3 . 8_545 14.5(11)
O4B Mo1 O1 8_545 . 112.8(6)
O4B Mo1 O1 . . 112.8(6)
O3 Mo1 O1 . . 110.4(4)
O3 Mo1 O1 8_545 . 110.4(4)
O4B Mo1 O4A 8_545 . 114.2(13)
O4B Mo1 O4A . . 20.5(6)
O3 Mo1 O4A . . 110.7(7)
O3 Mo1 O4A 8_545 . 96.9(8)
O1 Mo1 O4A . . 101.5(6)
O4B Mo1 O4A 8_545 8_545 20.5(6)
O4B Mo1 O4A . 8_545 114.2(13)
O3 Mo1 O4A . 8_545 96.9(8)
O3 Mo1 O4A 8_545 8_545 110.7(7)
O1 Mo1 O4A . 8_545 101.5(6)
O4A Mo1 O4A . 8_545 134.6(14)
O4B Mo1 O4B 8_545 7_665 71.0(8)
O4B Mo1 O4B . 7_665 34.6(6)
O3 Mo1 O4B . 7_665 100.1(4)
O3 Mo1 O4B 8_545 7_665 95.1(4)
O1 Mo1 O4B . 7_665 145.5(3)
O4A Mo1 O4B . 7_665 51.1(6)
O4A Mo1 O4B 8_545 7_665 90.0(9)
O4B Mo1 O4B 8_545 2_765 34.6(6)
O4B Mo1 O4B . 2_765 71.0(8)
O3 Mo1 O4B . 2_765 95.1(4)
O3 Mo1 O4B 8_545 2_765 100.1(4)
O1 Mo1 O4B . 2_765 145.5(3)
O4A Mo1 O4B . 2_765 90.0(9)
O4A Mo1 O4B 8_545 2_765 51.1(6)
O4B Mo1 O4B 7_665 2_765 39.8(5)
O2 Mo2 O2 4_645 . 110.1(2)
O2 Mo2 O2 4_645 2_755 110.1(2)
O2 Mo2 O2 . 2_755 108.1(4)
O2 Mo2 O2 4_645 3_665 108.2(4)
O2 Mo2 O2 . 3_665 110.1(2)
O2 Mo2 O2 2_755 3_665 110.1(2)
O3 O3 Mo1 8_545 . 82.8(5)
O3 O3 Dy1 8_545 . 84.5(4)
Mo1 O3 Dy1 . . 167.0(9)
O4B O4A Mo1 . . 70(2)
O4B O4A Dy1 . 4_656 86(2)
Mo1 O4A Dy1 . 4_656 152.3(11)
O4B O4A Dy1 . 3_566 126(2)
Mo1 O4A Dy1 . 3_566 79.9(5)
Dy1 O4A Dy1 4_656 3_566 127.1(7)
O4A O4B Mo1 . . 89(2)
O4A O4B Dy1 . 4_656 78(2)
Mo1 O4B Dy1 . 4_656 160.6(9)
O4A O4B Mo1 . 2_765 135(2)
Mo1 O4B Mo1 . 2_765 98.8(7)
Dy1 O4B Mo1 4_656 2_765 80.5(4)

loop_
_geom_bond_atom_site_label_1
_geom_bond_atom_site_label_2
_geom_bond_site_symmetry_2
_geom_bond_distance
_geom_bond_publ_flag
Dy1 O2 8_545 2.243(6) y
Dy1 O2 . 2.243(6) y
Dy1 O3 8_545 2.304(9) y
Dy1 O3 . 2.304(9) y
Dy1 O4A 3_566 2.307(15) y
Dy1 O4A 5_646 2.307(15) y
Dy1 O4B 3_566 2.351(14) y
Dy1 O4B 5_646 2.351(14) y
Dy1 O1 4_656 2.393(5) y
Dy1 O1 3_666 2.393(5) y
Mo1 O4B 8_545 1.697(13) y
Mo1 O4B . 1.697(13) y
Mo1 O3 . 1.745(9) y
Mo1 O3 8_545 1.745(9) y
Mo1 O1 . 1.784(8) y
Mo1 O4A . 1.803(16) y
Mo1 O4A 8_545 1.803(16) y
Mo2 O2 4_645 1.743(7) y
Mo2 O2 . 1.743(7) y
Mo2 O2 2_755 1.743(7) y
Mo2 O2 3_665 1.743(7) y
O1 Dy1 3_566 2.393(5) ?
O1 Dy1 4_646 2.393(5) ?
O3 O3 8_545 0.44(3) ?
O4A O4B . 0.632(17) ?
O4A Dy1 4_656 2.307(15) ?
O4B Dy1 4_656 2.351(14) ?
